data_8103832
loop_
_publ_author_name
'Colby, M.Y.'
'la Coste, J.B.'

_publ_section_title
;
 The crystal structure of witherite.
;
_journal_name_full
;
Zeitschrift fuer Kristallographie, Kristallgeometrie, Kristallphysik, 
Kristallchemie (-144,1977)
;
_journal_page_first 1
_journal_page_last 7
_journal_volume 90
_journal_year 1935
_chemical_formula_sum 'C Ba O3'
_chemical_name_systematic 'Ba (C O3)'
_space_group_IT_number 62
_symmetry_space_group_name_Hall '-P 2n 2a'
_symmetry_space_group_name_H-M 'P m c n'
_cell_angle_alpha 90
_cell_angle_beta 90
_cell_angle_gamma 90
_cell_formula_units_Z 4
_cell_length_a 5.29
_cell_length_b 8.85
_cell_length_c 6.49
_cell_volume 303.839
_citation_journal_id_ASTM ZEKGAX
_cod_data_source_file Colby_ZEKGAX_1935_1509.cif
_cod_data_source_block C1Ba1O3
_cod_original_cell_volume 303.8391
_cod_original_sg_symbol_Hall '-P 2ac 2n (y,z,x)'
_cod_original_formula_sum 'C1 Ba1 O3'
_cod_database_code 8103832

loop_
_symmetry_equiv_pos_as_xyz
x,y,z
-x,y+1/2,-z+1/2
-x+1/2,-y+1/2,z+1/2
x+1/2,-y,-z
-x,-y,-z
x,-y-1/2,z-1/2
x-1/2,y-1/2,-z-1/2
-x-1/2,y,z

loop_
_atom_site_label
_atom_site_type_symbol
_atom_site_fract_x
_atom_site_fract_y
_atom_site_fract_z
_atom_site_occupancy
_atom_site_U_iso_or_equiv
O1 O-2 0.25 0.889 0.405 1 0.0
Ba1 Ba+2 0.25 0.417 0.252 1 0.0
O2 O-2 0.452 0.68 0.405 1 0.0
C1 C+4 0.25 0.75 0.405 1 0.0
